data_4309644
loop_
_publ_author_name
'William R. Gemmill'
'Mark D. Smith'
'Yurij A. Mozharivsky'
'Gordon J. Miller'
'Hans-Conrad zur Loye'

_publ_contact_author_address
;
Department of Chemistry and Biochemistry
University of South Carolina
Columbia, SC  29208
USA
;
_publ_contact_author_email zurloye@sc.edu
_publ_contact_author_fax '803 777 8508'
_publ_contact_author_name 'Professor Hans-Conrad zur Loye'
_publ_contact_author_phone '803 777 6916'
_publ_section_title
;
Crystal Growth, Structural Transitions, and Magnetic Properties of the
Fluorite-Related Osmates: Sm3OsO7, Eu3OsO7, and Gd3OsO7
;
_journal_name_full 'Inorganic Chemistry'
_journal_page_first 7047
_journal_page_last 7055
_journal_paper_doi 10.1021/ic0506106
_journal_volume 44
_journal_year 2005
_chemical_formula_moiety 'O7 Ru Sm3'
_chemical_formula_sum 'O7 Ru Sm3'
_chemical_formula_weight 664.12
_chemical_name_systematic
; 
 ? 
;
_space_group_IT_number 33
_symmetry_cell_setting orthorhombic
_symmetry_space_group_name_Hall 'P -2bc 2a'
_symmetry_space_group_name_H-M 'P 21 n b'
_atom_sites_solution_hydrogens none
_atom_sites_solution_primary direct
_atom_sites_solution_secondary difmap
_audit_creation_method SHELXL-97
_cell_angle_alpha 90.00
_cell_angle_beta 90.00
_cell_angle_gamma 90.00
_cell_formula_units_Z 8
_cell_length_a 10.7412(3)
_cell_length_b 14.6661(4)
_cell_length_c 7.4154(2)
_cell_measurement_reflns_used 6539
_cell_measurement_temperature 150(2)
_cell_measurement_theta_max 35.297
_cell_measurement_theta_min 3.338
_cell_volume 1168.16(6)
_computing_cell_refinement 'SAINT+ NT V6.22 (Bruker, 2001)'
_computing_data_collection 'SMART NT V5.625 (Bruker, 1998)'
_computing_data_reduction 'SAINT+ NT V6.22'
_computing_molecular_graphics 'SHELXTL V6.1 (Sheldrick, 2000)'
_computing_publication_material 'SHELXTL V6.1'
_computing_structure_refinement 'SHELXL-97 (Sheldrick, 1997)'
_computing_structure_solution 'SHELXS-97 (Sheldrick, 1990)'
_diffrn_ambient_temperature 150(2)
_diffrn_measured_fraction_theta_full 0.999
_diffrn_measured_fraction_theta_max 0.999
_diffrn_measurement_device_type 'Bruker SMART APEX CCD diffractometer'
_diffrn_measurement_method 'omega scans'
_diffrn_radiation_monochromator graphite
_diffrn_radiation_source 'fine-focus sealed tube'
_diffrn_radiation_type MoK\a
_diffrn_radiation_wavelength 0.71073
_diffrn_reflns_av_R_equivalents 0.0331
_diffrn_reflns_av_sigmaI/netI 0.0274
_diffrn_reflns_limit_h_max 17
_diffrn_reflns_limit_h_min -16
_diffrn_reflns_limit_k_max 23
_diffrn_reflns_limit_k_min -23
_diffrn_reflns_limit_l_max 12
_diffrn_reflns_limit_l_min -12
_diffrn_reflns_number 24221
_diffrn_reflns_theta_full 35.31
_diffrn_reflns_theta_max 35.31
_diffrn_reflns_theta_min 2.78
_diffrn_standards_decay_% 0
_exptl_absorpt_coefficient_mu 32.234
_exptl_absorpt_correction_T_max 1.0000
_exptl_absorpt_correction_T_min 0.5902
_exptl_absorpt_correction_type multi-scan
_exptl_absorpt_process_details '(SADABS, Bruker, 2001)'
_exptl_crystal_colour black
_exptl_crystal_density_diffrn 7.552
_exptl_crystal_density_method 'not measured'
_exptl_crystal_description fragment
_exptl_crystal_F_000 2288
_exptl_crystal_size_max 0.06
_exptl_crystal_size_mid 0.05
_exptl_crystal_size_min 0.04
_refine_diff_density_max 2.179
_refine_diff_density_min -3.862
_refine_diff_density_rms 0.412
_refine_ls_abs_structure_details 'Flack H D (1983), Acta Cryst. A39, 876-881'
_refine_ls_abs_structure_Flack 0.00
_refine_ls_extinction_coef 0.00116(3)
_refine_ls_extinction_expression Fc^*^=kFc[1+0.001xFc^2^\l^3^/sin(2\q)]^-1/4^
_refine_ls_extinction_method SHELXL
_refine_ls_goodness_of_fit_ref 1.115
_refine_ls_hydrogen_treatment none
_refine_ls_matrix_type full
_refine_ls_number_parameters 125
_refine_ls_number_reflns 4997
_refine_ls_number_restraints 1
_refine_ls_restrained_S_all 1.115
_refine_ls_R_factor_all 0.0309
_refine_ls_R_factor_gt 0.0279
_refine_ls_shift/su_max 0.001
_refine_ls_shift/su_mean 0.000
_refine_ls_structure_factor_coef Fsqd
_refine_ls_weighting_details 'calc w=1/[\s^2^(Fo^2^)+(0.0156P)^2^+8.3263P] where P=(Fo^2^+2Fc^2^)/3'
_refine_ls_weighting_scheme calc
_refine_ls_wR_factor_gt 0.0561
_refine_ls_wR_factor_ref 0.0579
_reflns_number_gt 4695
_reflns_number_total 4997
_reflns_threshold_expression >2sigma(I)
_cod_data_source_file ic0506106si20050421_014721_2.cif
_cod_data_source_block "'Sm3RuO7lowtemperatureP21nb'"
_cod_depositor_comments
;
The following automatic conversions were performed:
'_symmetry_cell_setting' value 'Orthorhombic' changed to 'orthorhombic'
according to '/home/saulius/struct/CIF-dictionaries/cif_core.dic'
dictionary named 'cif_core.dic' version 2.4.1 from 2010-06-29.

Automatic conversion script
Id: cif_fix_enum 1527 2010-12-29 10:47:43Z saulius 
;
_cod_database_code 4309644

loop_
_symmetry_equiv_pos_as_xyz
'x, y, z'
'x+1/2, -y, -z'
'x, y+1/2, -z+1/2'
'x+1/2, -y+1/2, z+1/2'

loop_
_atom_site_label
_atom_site_type_symbol
_atom_site_fract_x
_atom_site_fract_y
_atom_site_fract_z
_atom_site_U_iso_or_equiv
_atom_site_adp_type
_atom_site_occupancy
_atom_site_symmetry_multiplicity
_atom_site_calc_flag
_atom_site_refinement_flags
_atom_site_disorder_assembly
_atom_site_disorder_group
Sm1 Sm 0.18724(9) 0.13631(2) 0.50215(6) 0.00379(8) Uani 1 1 d . . .
Sm2 Sm 0.17478(10) 0.11382(2) 0.00291(6) 0.00459(9) Uani 1 1 d . . .
Sm3 Sm 0.39777(4) 0.47421(3) 0.76407(5) 0.00295(11) Uani 1 1 d . . .
Sm4 Sm 0.46070(5) 0.22304(3) 0.74336(4) 0.00350(12) Uani 1 1 d . . .
Sm5 Sm 0.45168(5) 0.53026(3) 0.25207(4) 0.00333(10) Uiso 1 1 d . . .
Sm6 Sm 0.40897(5) 0.27920(3) 0.24665(4) 0.00277(10) Uani 1 1 d . . .
Ru1 Ru 0.18060(18) 0.37477(5) 0.49813(10) 0.00246(9) Uani 1 1 d . . .
Ru2 Ru 0.17884(18) 0.37355(5) 0.99911(10) 0.00223(9) Uani 1 1 d . . .
O1 O 0.1919(9) 0.3323(4) 0.2489(5) 0.0047(13) Uiso 1 1 d . . .
O2 O 0.1770(9) 0.4163(4) 0.7488(5) 0.0046(12) Uiso 1 1 d . . .
O3 O 0.3095(5) 0.2820(4) 0.5380(7) 0.0026(9) Uiso 1 1 d . . .
O4 O 0.0566(5) 0.2813(4) 0.5365(7) 0.0053(10) Uiso 1 1 d . . .
O5 O 0.0545(5) 0.4672(4) 0.4574(7) 0.0064(9) Uiso 1 1 d . . .
O6 O 0.3088(5) 0.4671(4) 0.4651(7) 0.0066(10) Uiso 1 1 d . . .
O7 O 0.3267(5) 0.3065(4) -0.0478(7) 0.0076(9) Uiso 1 1 d . . .
O8 O 0.0733(5) 0.2673(4) -0.0399(7) 0.0049(9) Uiso 1 1 d . . .
O9 O 0.0256(5) 0.4394(4) 0.0451(7) 0.0085(9) Uiso 1 1 d . . .
O10 O 0.2838(5) 0.4823(4) 0.0415(7) 0.0055(9) Uiso 1 1 d . . .
O11 O 0.5488(9) 0.3661(5) 0.7569(6) 0.0058(14) Uiso 1 1 d . . .
O12 O 0.3088(9) 0.1169(5) 0.7618(7) 0.0053(14) Uiso 1 1 d . . .
O13 O 0.3125(8) 0.1439(5) 0.2373(7) 0.0049(13) Uiso 1 1 d . . .
O14 O 0.5478(8) 0.3942(5) 0.2370(7) 0.0042(12) Uiso 1 1 d . . .

loop_
_atom_site_aniso_label
_atom_site_aniso_U_11
_atom_site_aniso_U_22
_atom_site_aniso_U_33
_atom_site_aniso_U_23
_atom_site_aniso_U_13
_atom_site_aniso_U_12
Sm1 0.0024(2) 0.00568(15) 0.00327(10) 0.00085(12) 0.00032(11) -0.0004(2)
Sm2 0.0037(2) 0.00697(16) 0.00307(10) -0.00004(12) -0.00013(10) 0.0016(2)
Sm3 0.0025(3) 0.00161(17) 0.00475(13) -0.00110(10) 0.00093(17) 0.00071(19)
Sm4 0.0032(3) 0.00408(19) 0.00320(14) 0.00000(9) -0.00120(13) -0.00025(19)
Sm6 0.00259(17) 0.00174(15) 0.00399(14) -0.00012(8) 0.00009(10) -0.00105(10)
Ru1 0.0027(2) 0.00190(13) 0.00273(15) -0.00036(13) -0.00004(14) 0.0000(3)
Ru2 0.0022(2) 0.00178(13) 0.00277(14) 0.00004(13) -0.00005(14) 0.0000(3)

loop_
_atom_type_symbol
_atom_type_description
_atom_type_scat_dispersion_real
_atom_type_scat_dispersion_imag
_atom_type_scat_source
O O 0.0106 0.0060 'International Tables Vol C Tables 4.2.6.8 and 6.1.1.4'
Ru Ru -1.2594 0.8363 'International Tables Vol C Tables 4.2.6.8 and 6.1.1.4'
Sm Sm -0.1638 3.4418 'International Tables Vol C Tables 4.2.6.8 and 6.1.1.4'

loop_
_geom_angle_atom_site_label_1
_geom_angle_atom_site_label_2
_geom_angle_atom_site_label_3
_geom_angle
_geom_angle_site_symmetry_1
_geom_angle_site_symmetry_3
_geom_angle_publ_flag
O14 Sm1 O12 73.9(2) 4_455 . ?
O14 Sm1 O11 99.7(3) 4_455 4_454 ?
O12 Sm1 O11 170.6(4) . 4_454 ?
O14 Sm1 O13 169.6(3) 4_455 . ?
O12 Sm1 O13 111.6(3) . . ?
O11 Sm1 O13 73.7(2) 4_454 . ?
O14 Sm1 O10 100.9(2) 4_455 3_545 ?
O12 Sm1 O10 76.5(2) . 3_545 ?
O11 Sm1 O10 98.5(2) 4_454 3_545 ?
O13 Sm1 O10 72.7(2) . 3_545 ?
O14 Sm1 O3 114.6(2) 4_455 . ?
O12 Sm1 O3 74.1(2) . . ?
O11 Sm1 O3 115.1(2) 4_454 . ?
O13 Sm1 O3 75.7(2) . . ?
O10 Sm1 O3 124.17(18) 3_545 . ?
O14 Sm1 O4 74.6(2) 4_455 . ?
O12 Sm1 O4 108.9(2) . . ?
O11 Sm1 O4 75.1(2) 4_454 . ?
O13 Sm1 O4 110.6(2) . . ?
O10 Sm1 O4 171.1(2) 3_545 . ?
O3 Sm1 O4 64.62(16) . . ?
O14 Sm1 Ru1 100.63(18) 4_455 . ?
O12 Sm1 Ru1 98.02(19) . . ?
O11 Sm1 Ru1 89.7(2) 4_454 . ?
O13 Sm1 Ru1 87.58(18) . . ?
O10 Sm1 Ru1 155.27(13) 3_545 . ?
O3 Sm1 Ru1 33.34(12) . . ?
O4 Sm1 Ru1 32.80(14) . . ?
O14 Sm1 Sm4 102.47(18) 4_455 . ?
O12 Sm1 Sm4 36.4(2) . . ?
O11 Sm1 Sm4 152.85(19) 4_454 . ?
O13 Sm1 Sm4 86.19(19) . . ?
O10 Sm1 Sm4 92.53(13) 3_545 . ?
O3 Sm1 Sm4 40.32(11) . . ?
O4 Sm1 Sm4 95.88(13) . . ?
Ru1 Sm1 Sm4 70.95(3) . . ?
O14 Sm1 Sm6 154.50(18) 4_455 . ?
O12 Sm1 Sm6 97.5(2) . . ?
O11 Sm1 Sm6 91.12(19) 4_454 . ?
O13 Sm1 Sm6 35.62(18) . . ?
O10 Sm1 Sm6 100.27(13) 3_545 . ?
O3 Sm1 Sm6 40.36(11) . . ?
O4 Sm1 Sm6 86.18(13) . . ?
Ru1 Sm1 Sm6 56.07(3) . . ?
Sm4 Sm1 Sm6 62.42(2) . . ?
O14 Sm1 Sm6 35.35(18) 4_455 4_455 ?
O12 Sm1 Sm6 95.0(2) . 4_455 ?
O11 Sm1 Sm6 82.7(2) 4_454 4_455 ?
O13 Sm1 Sm6 147.37(18) . 4_455 ?
O10 Sm1 Sm6 134.23(13) 3_545 4_455 ?
O3 Sm1 Sm6 94.88(12) . 4_455 ?
O4 Sm1 Sm6 39.85(13) . 4_455 ?
Ru1 Sm1 Sm6 69.74(3) . 4_455 ?
Sm4 Sm1 Sm6 106.930(14) . 4_455 ?
Sm6 Sm1 Sm6 125.493(12) . 4_455 ?
O14 Sm1 Sm3 85.39(19) 4_455 3_546 ?
O12 Sm1 Sm3 36.78(18) . 3_546 ?
O11 Sm1 Sm3 137.5(2) 4_454 3_546 ?
O13 Sm1 Sm3 94.07(18) . 3_546 ?
O10 Sm1 Sm3 39.72(12) 3_545 3_546 ?
O3 Sm1 Sm3 100.15(12) . 3_546 ?
O4 Sm1 Sm3 145.05(12) . 3_546 ?
Ru1 Sm1 Sm3 131.06(3) . 3_546 ?
Sm4 Sm1 Sm3 60.41(2) . 3_546 ?
Sm6 Sm1 Sm3 102.13(3) . 3_546 ?
Sm6 Sm1 Sm3 118.472(15) 4_455 3_546 ?
O12 Sm2 O13 100.3(3) 1_554 . ?
O12 Sm2 O11 171.1(4) 1_554 4_454 ?
O13 Sm2 O11 75.0(2) . 4_454 ?
O12 Sm2 O14 73.6(2) 1_554 4_454 ?
O13 Sm2 O14 170.1(3) . 4_454 ?
O11 Sm2 O14 109.8(3) 4_454 4_454 ?
O12 Sm2 O8 98.9(2) 1_554 . ?
O13 Sm2 O8 101.5(2) . . ?
O11 Sm2 O8 74.9(2) 4_454 . ?
O14 Sm2 O8 72.2(2) 4_454 . ?
O12 Sm2 O5 115.4(2) 1_554 3_545 ?
O13 Sm2 O5 113.6(2) . 3_545 ?
O11 Sm2 O5 73.6(2) 4_454 3_545 ?
O14 Sm2 O5 76.3(2) 4_454 3_545 ?
O8 Sm2 O5 123.61(19) . 3_545 ?
O12 Sm2 O6 74.9(2) 1_554 3_545 ?
O13 Sm2 O6 74.7(2) . 3_545 ?
O11 Sm2 O6 110.6(2) 4_454 3_545 ?
O14 Sm2 O6 110.4(2) 4_454 3_545 ?
O8 Sm2 O6 171.9(2) . 3_545 ?
O5 Sm2 O6 64.42(17) 3_545 3_545 ?
O12 Sm2 Ru1 90.40(19) 1_554 3_545 ?
O13 Sm2 Ru1 100.37(18) . 3_545 ?
O11 Sm2 Ru1 97.9(2) 4_454 3_545 ?
O14 Sm2 Ru1 87.66(18) 4_454 3_545 ?
O8 Sm2 Ru1 154.18(14) . 3_545 ?
O5 Sm2 Ru1 32.68(13) 3_545 3_545 ?
O6 Sm2 Ru1 33.15(14) 3_545 3_545 ?
O12 Sm2 Sm5 83.38(19) 1_554 3_545 ?
O13 Sm2 Sm5 35.21(18) . 3_545 ?
O11 Sm2 Sm5 96.39(19) 4_454 3_545 ?
O14 Sm2 Sm5 147.68(18) 4_454 3_545 ?
O8 Sm2 Sm5 134.92(13) . 3_545 ?
O5 Sm2 Sm5 94.15(13) 3_545 3_545 ?
O6 Sm2 Sm5 40.08(13) 3_545 3_545 ?
Ru1 Sm2 Sm5 69.82(3) 3_545 3_545 ?
O12 Sm2 Sm5 91.49(19) 1_554 4_454 ?
O13 Sm2 Sm5 153.78(18) . 4_454 ?
O11 Sm2 Sm5 95.9(2) 4_454 4_454 ?
O14 Sm2 Sm5 35.94(18) 4_454 4_454 ?
O8 Sm2 Sm5 99.60(13) . 4_454 ?
O5 Sm2 Sm5 40.56(12) 3_545 4_454 ?
O6 Sm2 Sm5 86.08(13) 3_545 4_454 ?
Ru1 Sm2 Sm5 55.87(3) 3_545 4_454 ?
Sm5 Sm2 Sm5 125.426(12) 3_545 4_454 ?
O12 Sm2 Sm1 138.66(19) 1_554 . ?
O13 Sm2 Sm1 38.37(18) . . ?
O11 Sm2 Sm1 37.6(2) 4_454 . ?
O14 Sm2 Sm1 147.40(18) 4_454 . ?
O8 Sm2 Sm1 93.54(11) . . ?
O5 Sm2 Sm1 88.74(12) 3_545 . ?
O6 Sm2 Sm1 87.86(12) 3_545 . ?
Ru1 Sm2 Sm1 95.175(13) 3_545 . ?
Sm5 Sm2 Sm1 60.720(12) 3_545 . ?
Sm5 Sm2 Sm1 125.088(15) 4_454 . ?
O12 Sm2 Sm3 36.20(19) 1_554 3_545 ?
O13 Sm2 Sm3 95.32(19) . 3_545 ?
O11 Sm2 Sm3 150.50(19) 4_454 3_545 ?
O14 Sm2 Sm3 84.36(18) 4_454 3_545 ?
O8 Sm2 Sm3 134.63(12) . 3_545 ?
O5 Sm2 Sm3 85.58(13) 3_545 3_545 ?
O6 Sm2 Sm3 40.25(12) 3_545 3_545 ?
Ru1 Sm2 Sm3 55.75(3) 3_545 3_545 ?
Sm5 Sm2 Sm3 63.958(19) 3_545 3_545 ?
Sm5 Sm2 Sm3 80.505(13) 4_454 3_545 ?
Sm1 Sm2 Sm3 123.724(15) . 3_545 ?
O11 Sm3 O12 158.0(4) . 3_556 ?
O11 Sm3 O9 88.4(2) . 2_566 ?
O12 Sm3 O9 78.6(2) 3_556 2_566 ?
O11 Sm3 O10 114.84(19) . 1_556 ?
O12 Sm3 O10 79.33(19) 3_556 1_556 ?
O9 Sm3 O10 75.77(19) 2_566 1_556 ?
O11 Sm3 O6 103.38(19) . . ?
O12 Sm3 O6 78.4(2) 3_556 . ?
O9 Sm3 O6 144.0(2) 2_566 . ?
O10 Sm3 O6 126.0(2) 1_556 . ?
O11 Sm3 O5 75.1(2) . 2_566 ?
O12 Sm3 O5 85.0(2) 3_556 2_566 ?
O9 Sm3 O5 79.4(2) 2_566 2_566 ?
O10 Sm3 O5 152.80(19) 1_556 2_566 ?
O6 Sm3 O5 71.26(19) . 2_566 ?
O11 Sm3 O2 115.9(3) . . ?
O12 Sm3 O2 85.0(3) 3_556 . ?
O9 Sm3 O2 139.47(18) 2_566 . ?
O10 Sm3 O2 64.83(16) 1_556 . ?
O6 Sm3 O2 64.68(17) . . ?
O5 Sm3 O2 135.92(15) 2_566 . ?
O11 Sm3 O7 67.1(2) . 1_556 ?
O12 Sm3 O7 133.9(2) 3_556 1_556 ?
O9 Sm3 O7 108.61(16) 2_566 1_556 ?
O10 Sm3 O7 60.00(17) 1_556 1_556 ?
O6 Sm3 O7 107.32(18) . 1_556 ?
O5 Sm3 O7 140.87(18) 2_566 1_556 ?
O2 Sm3 O7 59.58(17) . 1_556 ?
O11 Sm3 Ru2 102.2(2) . . ?
O12 Sm3 Ru2 99.0(2) 3_556 . ?
O9 Sm3 Ru2 110.04(13) 2_566 . ?
O10 Sm3 Ru2 36.84(14) 1_556 . ?
O6 Sm3 Ru2 100.64(15) . . ?
O5 Sm3 Ru2 170.23(13) 2_566 . ?
O2 Sm3 Ru2 36.64(10) . . ?
O7 Sm3 Ru2 35.08(11) 1_556 . ?
O11 Sm3 Ru1 100.26(18) . . ?
O12 Sm3 Ru1 93.3(2) 3_556 . ?
O9 Sm3 Ru1 171.27(15) 2_566 . ?
O10 Sm3 Ru1 99.75(14) 1_556 . ?
O6 Sm3 Ru1 34.35(15) . . ?
O5 Sm3 Ru1 103.23(13) 2_566 . ?
O2 Sm3 Ru1 34.98(10) . . ?
O7 Sm3 Ru1 74.70(11) 1_556 . ?
Ru2 Sm3 Ru1 67.75(4) . . ?
O11 Sm3 Sm1 153.41(11) . 3_556 ?
O12 Sm3 Sm1 37.43(15) 3_556 3_556 ?
O9 Sm3 Sm1 74.25(14) 2_566 3_556 ?
O10 Sm3 Sm1 41.92(13) 1_556 3_556 ?
O6 Sm3 Sm1 102.42(14) . 3_556 ?
O5 Sm3 Sm1 119.76(14) 2_566 3_556 ?
O2 Sm3 Sm1 70.33(14) . 3_556 ?
O7 Sm3 Sm1 99.02(11) 1_556 3_556 ?
Ru2 Sm3 Sm1 66.61(2) . 3_556 ?
Ru1 Sm3 Sm1 97.37(4) . 3_556 ?
O11 Sm3 Sm4 123.8(2) . 3_556 ?
O12 Sm3 Sm4 35.2(2) 3_556 3_556 ?
O9 Sm3 Sm4 51.00(14) 2_566 3_556 ?
O10 Sm3 Sm4 93.26(13) 1_556 3_556 ?
O6 Sm3 Sm4 95.78(15) . 3_556 ?
O5 Sm3 Sm4 62.01(14) 2_566 3_556 ?
O2 Sm3 Sm4 120.10(15) . 3_556 ?
O7 Sm3 Sm4 151.66(10) 1_556 3_556 ?
Ru2 Sm3 Sm4 125.54(2) . 3_556 ?
Ru1 Sm3 Sm4 122.714(18) . 3_556 ?
Sm1 Sm3 Sm4 59.205(16) 3_556 3_556 ?
O12 Sm4 O11 157.1(4) . . ?
O12 Sm4 O3 78.3(2) . . ?
O11 Sm4 O3 88.7(2) . . ?
O12 Sm4 O4 103.67(19) . 4 ?
O11 Sm4 O4 79.0(2) . 4 ?
O3 Sm4 O4 151.2(2) . 4 ?
O12 Sm4 O8 116.91(19) . 4 ?
O11 Sm4 O8 77.29(19) . 4 ?
O3 Sm4 O8 76.48(18) . 4 ?
O4 Sm4 O8 124.7(2) 4 4 ?
O12 Sm4 O7 83.2(2) . 1_556 ?
O11 Sm4 O7 76.0(2) . 1_556 ?
O3 Sm4 O7 79.76(19) . 1_556 ?
O4 Sm4 O7 72.10(19) 4 1_556 ?
O8 Sm4 O7 144.37(18) 4 1_556 ?
O12 Sm4 O1 118.1(3) . 4 ?
O11 Sm4 O1 83.8(3) . 4 ?
O3 Sm4 O1 140.24(15) . 4 ?
O4 Sm4 O1 64.59(16) 4 4 ?
O8 Sm4 O1 63.78(16) 4 4 ?
O7 Sm4 O1 134.89(16) 1_556 4 ?
O12 Sm4 O9 68.7(2) . 4 ?
O11 Sm4 O9 132.5(2) . 4 ?
O3 Sm4 O9 97.95(14) . 4 ?
O4 Sm4 O9 109.59(18) 4 4 ?
O8 Sm4 O9 59.13(16) 4 4 ?
O7 Sm4 O9 151.53(19) 1_556 4 ?
O1 Sm4 O9 61.42(17) 4 4 ?
O12 Sm4 Ru2 104.58(19) . 4_554 ?
O11 Sm4 Ru2 97.1(2) . 4_554 ?
O3 Sm4 Ru2 106.85(12) . 4_554 ?
O4 Sm4 Ru2 100.46(14) 4 4_554 ?
O8 Sm4 Ru2 36.13(13) 4 4_554 ?
O7 Sm4 Ru2 170.56(14) 1_556 4_554 ?
O1 Sm4 Ru2 36.51(9) 4 4_554 ?
O9 Sm4 Ru2 35.91(11) 4 4_554 ?
O12 Sm4 Ru1 100.38(19) . 4 ?
O11 Sm4 Ru1 94.3(2) . 4 ?
O3 Sm4 Ru1 174.14(12) . 4 ?
O4 Sm4 Ru1 34.60(14) 4 4 ?
O8 Sm4 Ru1 99.31(14) 4 4 ?
O7 Sm4 Ru1 105.81(13) 1_556 4 ?
O1 Sm4 Ru1 35.66(10) 4 4 ?
O9 Sm4 Ru1 76.30(11) 4 4 ?
Ru2 Sm4 Ru1 67.84(4) 4_554 4 ?
O12 Sm4 Sm1 38.00(15) . . ?
O11 Sm4 Sm1 131.8(2) . . ?
O3 Sm4 Sm1 43.09(13) . . ?
O4 Sm4 Sm1 140.76(13) 4 . ?
O8 Sm4 Sm1 89.85(13) 4 . ?
O7 Sm4 Sm1 90.63(14) 1_556 . ?
O1 Sm4 Sm1 131.38(13) 4 . ?
O9 Sm4 Sm1 70.03(11) 4 . ?
Ru2 Sm4 Sm1 98.80(3) 4_554 . ?
Ru1 Sm4 Sm1 133.78(2) 4 . ?
O12 Sm4 Sm3 36.1(2) . 3_546 ?
O11 Sm4 Sm3 166.1(2) . 3_546 ?
O3 Sm4 Sm3 102.86(13) . 3_546 ?
O4 Sm4 Sm3 93.76(14) 4 3_546 ?
O8 Sm4 Sm3 97.78(12) 4 3_546 ?
O7 Sm4 Sm3 113.23(13) 1_556 3_546 ?
O1 Sm4 Sm3 82.40(15) 4 3_546 ?
O9 Sm4 Sm3 39.16(11) 4 3_546 ?
Ru2 Sm4 Sm3 72.40(2) 4_554 3_546 ?
Ru1 Sm4 Sm3 73.47(2) 4 3_546 ?
Sm1 Sm4 Sm3 60.385(11) . 3_546 ?
O13 Sm5 O14 165.5(4) 3 . ?
O13 Sm5 O9 96.7(2) 3 2_565 ?
O14 Sm5 O9 88.1(2) . 2_565 ?
O13 Sm5 O6 80.6(2) 3 . ?
O14 Sm5 O6 89.1(2) . . ?
O9 Sm5 O6 153.82(19) 2_565 . ?
O13 Sm5 O5 105.2(2) 3 2_566 ?
O14 Sm5 O5 81.3(2) . 2_566 ?
O9 Sm5 O5 131.9(2) 2_565 2_566 ?
O6 Sm5 O5 73.17(19) . 2_566 ?
O13 Sm5 O10 75.4(2) 3 . ?
O14 Sm5 O10 92.9(2) . . ?
O9 Sm5 O10 73.37(18) 2_565 . ?
O6 Sm5 O10 80.8(2) . . ?
O5 Sm5 O10 153.35(18) 2_566 . ?
O13 Sm5 O2 114.0(3) 3 2_566 ?
O14 Sm5 O2 80.6(3) . 2_566 ?
O9 Sm5 O2 67.87(16) 2_565 2_566 ?
O6 Sm5 O2 137.08(16) . 2_566 ?
O5 Sm5 O2 64.14(16) 2_566 2_566 ?
O10 Sm5 O2 140.83(15) . 2_566 ?
O13 Sm5 Ru2 101.0(2) 3 2_566 ?
O14 Sm5 Ru2 90.66(19) . 2_566 ?
O9 Sm5 Ru2 34.10(13) 2_565 2_566 ?
O6 Sm5 Ru2 172.02(14) . 2_566 ?
O5 Sm5 Ru2 98.91(14) 2_566 2_566 ?
O10 Sm5 Ru2 107.19(13) . 2_566 ?
O2 Sm5 Ru2 35.20(10) 2_566 2_566 ?
O13 Sm5 Ru1 99.2(2) 3 2_566 ?
O14 Sm5 Ru1 93.4(2) . 2_566 ?
O9 Sm5 Ru1 100.80(14) 2_565 2_566 ?
O6 Sm5 Ru1 105.35(14) . 2_566 ?
O5 Sm5 Ru1 34.32(13) 2_566 2_566 ?
O10 Sm5 Ru1 171.27(13) . 2_566 ?
O2 Sm5 Ru1 35.13(9) 2_566 2_566 ?
Ru2 Sm5 Ru1 66.70(4) 2_566 2_566 ?
O13 Sm5 Sm6 34.8(2) 3 3 ?
O14 Sm5 Sm6 159.6(2) . 3 ?
O9 Sm5 Sm6 81.87(14) 2_565 3 ?
O6 Sm5 Sm6 107.62(14) . 3 ?
O5 Sm5 Sm6 92.26(14) 2_566 3 ?
O10 Sm5 Sm6 101.04(12) . 3 ?
O2 Sm5 Sm6 79.23(15) 2_566 3 ?
Ru2 Sm5 Sm6 71.16(2) 2_566 3 ?
Ru1 Sm5 Sm6 71.36(2) 2_566 3 ?
O13 Sm5 Sm2 36.74(17) 3 3 ?
O14 Sm5 Sm2 133.49(18) . 3 ?
O9 Sm5 Sm2 131.35(15) 2_565 3 ?
O6 Sm5 Sm2 44.46(14) . 3 ?
O5 Sm5 Sm2 85.67(14) 2_566 3 ?
O10 Sm5 Sm2 79.56(13) . 3 ?
O2 Sm5 Sm2 131.69(13) 2_566 3 ?
Ru2 Sm5 Sm2 135.57(2) 2_566 3 ?
Ru1 Sm5 Sm2 100.34(3) 2_566 3 ?
Sm6 Sm5 Sm2 64.483(11) 3 3 ?
O13 Sm5 Sm2 147.14(13) 3 4 ?
O14 Sm5 Sm2 38.77(16) . 4 ?
O9 Sm5 Sm2 110.85(15) 2_565 4 ?
O6 Sm5 Sm2 82.08(14) . 4 ?
O5 Sm5 Sm2 42.72(15) 2_566 4 ?
O10 Sm5 Sm2 128.64(12) . 4 ?
O2 Sm5 Sm2 63.93(14) 2_566 4 ?
Ru2 Sm5 Sm2 92.75(4) 2_566 4 ?
Ru1 Sm5 Sm2 59.21(2) 2_566 4 ?
Sm6 Sm5 Sm2 130.288(15) 3 4 ?
Sm2 Sm5 Sm2 117.645(11) 3 4 ?
O13 Sm6 O14 165.6(4) . . ?
O13 Sm6 O7 87.1(2) . . ?
O14 Sm6 O7 95.2(2) . . ?
O13 Sm6 O4 87.6(2) . 4_554 ?
O14 Sm6 O4 79.5(2) . 4_554 ?
O7 Sm6 O4 73.26(19) . 4_554 ?
O13 Sm6 O3 80.7(2) . . ?
O14 Sm6 O3 108.01(19) . . ?
O7 Sm6 O3 130.7(2) . . ?
O4 Sm6 O3 152.06(19) 4_554 . ?
O13 Sm6 O1 80.9(3) . . ?
O14 Sm6 O1 113.0(3) . . ?
O7 Sm6 O1 66.56(16) . . ?
O4 Sm6 O1 138.59(16) 4_554 . ?
O3 Sm6 O1 64.42(15) . . ?
O13 Sm6 O8 96.1(2) . 4 ?
O14 Sm6 O8 75.7(2) . 4 ?
O7 Sm6 O8 153.79(19) . 4 ?
O4 Sm6 O8 80.9(2) 4_554 4 ?
O3 Sm6 O8 75.34(18) . 4 ?
O1 Sm6 O8 139.64(15) . 4 ?
O13 Sm6 Ru2 90.4(2) . 1_554 ?
O14 Sm6 Ru2 99.2(2) . 1_554 ?
O7 Sm6 Ru2 33.24(13) . 1_554 ?
O4 Sm6 Ru2 106.43(14) 4_554 1_554 ?
O3 Sm6 Ru2 98.97(12) . 1_554 ?
O1 Sm6 Ru2 34.83(10) . 1_554 ?
O8 Sm6 Ru2 170.46(12) 4 1_554 ?
O13 Sm6 Ru1 92.79(19) . . ?
O14 Sm6 Ru1 100.78(19) . . ?
O7 Sm6 Ru1 99.56(14) . . ?
O4 Sm6 Ru1 172.79(14) 4_554 . ?
O3 Sm6 Ru1 34.72(12) . . ?
O1 Sm6 Ru1 34.70(10) . . ?
O8 Sm6 Ru1 106.24(13) 4 . ?
Ru2 Sm6 Ru1 66.37(4) 1_554 . ?
O13 Sm6 Sm5 34.8(2) . 3_545 ?
O14 Sm6 Sm5 131.3(2) . 3_545 ?
O7 Sm6 Sm5 102.39(13) . 3_545 ?
O4 Sm6 Sm5 63.36(14) 4_554 3_545 ?
O3 Sm6 Sm5 94.00(12) . 3_545 ?
O1 Sm6 Sm5 115.64(16) . 3_545 ?
O8 Sm6 Sm5 68.59(12) 4 3_545 ?
Ru2 Sm6 Sm5 119.963(19) 1_554 3_545 ?
Ru1 Sm6 Sm5 119.984(19) . 3_545 ?
O13 Sm6 Sm1 38.30(15) . . ?
O14 Sm6 Sm1 150.18(13) . . ?
O7 Sm6 Sm1 108.97(14) . . ?
O4 Sm6 Sm1 123.42(14) 4_554 . ?
O3 Sm6 Sm1 42.64(13) . . ?
O1 Sm6 Sm1 64.22(14) . . ?
O8 Sm6 Sm1 88.60(12) 4 . ?
Ru2 Sm6 Sm1 92.25(4) 1_554 . ?
Ru1 Sm6 Sm1 59.02(2) . . ?
Sm5 Sm6 Sm1 61.074(15) 3_545 . ?
O13 Sm6 Sm1 130.82(18) . 4_554 ?
O14 Sm6 Sm1 36.95(16) . 4_554 ?
O7 Sm6 Sm1 78.20(14) . 4_554 ?
O4 Sm6 Sm1 43.25(14) 4_554 4_554 ?
O3 Sm6 Sm1 142.16(13) . 4_554 ?
O1 Sm6 Sm1 131.43(13) . 4_554 ?
O8 Sm6 Sm1 80.17(13) 4 4_554 ?
Ru2 Sm6 Sm1 100.80(3) 1_554 4_554 ?
Ru1 Sm6 Sm1 135.64(2) . 4_554 ?
Sm5 Sm6 Sm1 103.430(12) 3_545 4_554 ?
Sm1 Sm6 Sm1 163.65(3) . 4_554 ?
O4 Ru1 O5 92.2(3) . . ?
O4 Ru1 O6 178.2(3) . . ?
O5 Ru1 O6 89.3(2) . . ?
O4 Ru1 O1 87.5(3) . . ?
O5 Ru1 O1 96.8(3) . . ?
O6 Ru1 O1 93.4(3) . . ?
O4 Ru1 O2 93.9(3) . . ?
O5 Ru1 O2 85.2(3) . . ?
O6 Ru1 O2 85.2(3) . . ?
O1 Ru1 O2 177.5(6) . . ?
O4 Ru1 O3 88.4(2) . . ?
O5 Ru1 O3 179.4(3) . . ?
O6 Ru1 O3 90.1(3) . . ?
O1 Ru1 O3 83.0(3) . . ?
O2 Ru1 O3 95.0(3) . . ?
O4 Ru1 Sm4 44.99(16) . 4_454 ?
O5 Ru1 Sm4 73.69(19) . 4_454 ?
O6 Ru1 Sm4 136.57(16) . 4_454 ?
O1 Ru1 Sm4 51.2(3) . 4_454 ?
O2 Ru1 Sm4 131.0(3) . 4_454 ?
O3 Ru1 Sm4 106.59(16) . 4_454 ?
O4 Ru1 Sm5 73.17(17) . 2_466 ?
O5 Ru1 Sm5 44.69(16) . 2_466 ?
O6 Ru1 Sm5 107.26(17) . 2_466 ?
O1 Ru1 Sm5 134.0(3) . 2_466 ?
O2 Ru1 Sm5 48.4(3) . 2_466 ?
O3 Ru1 Sm5 135.73(15) . 2_466 ?
Sm4 Ru1 Sm5 88.43(5) 4_454 2_466 ?
O4 Ru1 Sm3 134.02(16) . . ?
O5 Ru1 Sm3 105.70(18) . . ?
O6 Ru1 Sm3 44.45(16) . . ?
O1 Ru1 Sm3 130.2(3) . . ?
O2 Ru1 Sm3 47.6(3) . . ?
O3 Ru1 Sm3 74.04(17) . . ?
Sm4 Ru1 Sm3 178.59(5) 4_454 . ?
Sm5 Ru1 Sm3 90.26(2) 2_466 . ?
O4 Ru1 Sm6 106.65(17) . . ?
O5 Ru1 Sm6 135.21(16) . . ?
O6 Ru1 Sm6 72.92(18) . . ?
O1 Ru1 Sm6 45.7(3) . . ?
O2 Ru1 Sm6 131.8(3) . . ?
O3 Ru1 Sm6 44.37(15) . . ?
Sm4 Ru1 Sm6 91.31(2) 4_454 . ?
Sm5 Ru1 Sm6 179.74(6) 2_466 . ?
Sm3 Ru1 Sm6 90.00(5) . . ?
O4 Ru1 Sm1 45.84(17) . . ?
O5 Ru1 Sm1 135.6(2) . . ?
O6 Ru1 Sm1 133.02(19) . . ?
O1 Ru1 Sm1 71.84(18) . . ?
O2 Ru1 Sm1 107.69(18) . . ?
O3 Ru1 Sm1 44.88(16) . . ?
Sm4 Ru1 Sm1 65.84(2) 4_454 . ?
Sm5 Ru1 Sm1 114.98(4) 2_466 . ?
Sm3 Ru1 Sm1 114.31(4) . . ?
Sm6 Ru1 Sm1 64.91(2) . . ?
O4 Ru1 Sm2 134.23(18) . 3 ?
O5 Ru1 Sm2 44.65(18) . 3 ?
O6 Ru1 Sm2 46.90(17) . 3 ?
O1 Ru1 Sm2 108.51(18) . 3 ?
O2 Ru1 Sm2 71.95(18) . 3 ?
O3 Ru1 Sm2 134.90(18) . 3 ?
Sm4 Ru1 Sm2 114.50(4) 4_454 3 ?
Sm5 Ru1 Sm2 64.92(2) 2_466 3 ?
Sm3 Ru1 Sm2 65.34(2) . 3 ?
Sm6 Ru1 Sm2 115.20(4) . 3 ?
Sm1 Ru1 Sm2 179.61(4) . 3 ?
O7 Ru2 O9 178.6(3) 1_556 1_556 ?
O7 Ru2 O8 92.6(2) 1_556 1_556 ?
O9 Ru2 O8 86.0(2) 1_556 1_556 ?
O7 Ru2 O1 87.3(3) 1_556 1_556 ?
O9 Ru2 O1 92.8(3) 1_556 1_556 ?
O8 Ru2 O1 86.3(3) 1_556 1_556 ?
O7 Ru2 O2 90.1(3) 1_556 . ?
O9 Ru2 O2 89.9(3) 1_556 . ?
O8 Ru2 O2 96.3(3) 1_556 . ?
O1 Ru2 O2 176.4(6) 1_556 . ?
O7 Ru2 O10 88.3(2) 1_556 1_556 ?
O9 Ru2 O10 93.1(2) 1_556 1_556 ?
O8 Ru2 O10 179.0(3) 1_556 1_556 ?
O1 Ru2 O10 93.3(3) 1_556 1_556 ?
O2 Ru2 O10 84.1(3) . 1_556 ?
O7 Ru2 Sm3 62.38(18) 1_556 . ?
O9 Ru2 Sm3 118.57(17) 1_556 . ?
O8 Ru2 Sm3 134.30(16) 1_556 . ?
O1 Ru2 Sm3 126.3(3) 1_556 . ?
O2 Ru2 Sm3 50.2(3) . . ?
O10 Ru2 Sm3 46.58(15) 1_556 . ?
O7 Ru2 Sm4 118.29(17) 1_556 4_455 ?
O9 Ru2 Sm4 60.78(17) 1_556 4_455 ?
O8 Ru2 Sm4 47.29(15) 1_556 4_455 ?
O1 Ru2 Sm4 52.7(3) 1_556 4_455 ?
O2 Ru2 Sm4 130.8(3) . 4_455 ?
O10 Ru2 Sm4 131.83(16) 1_556 4_455 ?
Sm3 Ru2 Sm4 178.41(3) . 4_455 ?
O7 Ru2 Sm6 43.55(16) 1_556 1_556 ?
O9 Ru2 Sm6 136.91(16) 1_556 1_556 ?
O8 Ru2 Sm6 100.30(16) 1_556 1_556 ?
O1 Ru2 Sm6 46.0(3) 1_556 1_556 ?
O2 Ru2 Sm6 130.8(3) . 1_556 ?
O10 Ru2 Sm6 80.05(16) 1_556 1_556 ?
Sm3 Ru2 Sm6 87.05(5) . 1_556 ?
Sm4 Ru2 Sm6 92.62(2) 4_455 1_556 ?
O7 Ru2 Sm5 135.97(16) 1_556 2_466 ?
O9 Ru2 Sm5 43.59(15) 1_556 2_466 ?
O8 Ru2 Sm5 80.33(16) 1_556 2_466 ?
O1 Ru2 Sm5 134.7(3) 1_556 2_466 ?
O2 Ru2 Sm5 48.4(3) . 2_466 ?
O10 Ru2 Sm5 99.33(16) 1_556 2_466 ?
Sm3 Ru2 Sm5 92.11(2) . 2_466 ?
Sm4 Ru2 Sm5 88.22(5) 4_455 2_466 ?
Sm6 Ru2 Sm5 179.16(6) 1_556 2_466 ?
Ru2 O1 Ru1 142.5(4) 1_554 . ?
Ru2 O1 Sm6 99.2(3) 1_554 . ?
Ru1 O1 Sm6 99.6(3) . . ?
Ru2 O1 Sm4 90.8(3) 1_554 4_454 ?
Ru1 O1 Sm4 93.1(3) . 4_454 ?
Sm6 O1 Sm4 143.4(3) . 4_454 ?
Ru1 O2 Ru2 143.1(4) . . ?
Ru1 O2 Sm3 97.4(3) . . ?
Ru2 O2 Sm3 93.2(3) . . ?
Ru1 O2 Sm5 96.5(3) . 2_466 ?
Ru2 O2 Sm5 96.4(3) . 2_466 ?
Sm3 O2 Sm5 142.3(3) . 2_466 ?
Ru1 O3 Sm4 145.7(3) . . ?
Ru1 O3 Sm6 100.9(2) . . ?
Sm4 O3 Sm6 105.3(2) . . ?
Ru1 O3 Sm1 101.8(2) . . ?
Sm4 O3 Sm1 96.59(18) . . ?
Sm6 O3 Sm1 97.00(18) . . ?
Ru1 O4 Sm6 144.6(3) . 4_455 ?
Ru1 O4 Sm4 100.4(2) . 4_454 ?
Sm6 O4 Sm4 107.1(2) 4_455 4_454 ?
Ru1 O4 Sm1 101.4(2) . . ?
Sm6 O4 Sm1 96.9(2) 4_455 . ?
Sm4 O4 Sm1 97.07(19) 4_454 . ?
Ru1 O5 Sm5 101.0(2) . 2_466 ?
Ru1 O5 Sm3 144.2(3) . 2_466 ?
Sm5 O5 Sm3 105.8(2) 2_466 2_466 ?
Ru1 O5 Sm2 102.7(2) . 3 ?
Sm5 O5 Sm2 96.7(2) 2_466 3 ?
Sm3 O5 Sm2 97.4(2) 2_466 3 ?
Ru1 O6 Sm5 143.8(3) . . ?
Ru1 O6 Sm3 101.2(2) . . ?
Sm5 O6 Sm3 109.6(2) . . ?
Ru1 O6 Sm2 100.0(2) . 3 ?
Sm5 O6 Sm2 95.5(2) . 3 ?
Sm3 O6 Sm2 95.73(19) . 3 ?
Ru2 O7 Sm6 103.2(2) 1_554 . ?
Ru2 O7 Sm4 150.2(3) 1_554 1_554 ?
Sm6 O7 Sm4 106.1(2) . 1_554 ?
Ru2 O7 Sm3 82.53(19) 1_554 1_554 ?
Sm6 O7 Sm3 118.6(2) . 1_554 ?
Sm4 O7 Sm3 88.00(16) 1_554 1_554 ?
Ru2 O8 Sm4 96.6(2) 1_554 4_454 ?
Ru2 O8 Sm6 137.1(3) 1_554 4_454 ?
Sm4 O8 Sm6 102.4(2) 4_454 4_454 ?
Ru2 O8 Sm2 116.4(2) 1_554 . ?
Sm4 O8 Sm2 99.12(18) 4_454 . ?
Sm6 O8 Sm2 98.24(19) 4_454 . ?
Ru2 O9 Sm3 150.8(3) 1_554 2_466 ?
Ru2 O9 Sm5 102.3(2) 1_554 2_465 ?
Sm3 O9 Sm5 105.2(2) 2_466 2_465 ?
Ru2 O9 Sm4 83.31(19) 1_554 4_454 ?
Sm3 O9 Sm4 89.84(17) 2_466 4_454 ?
Sm5 O9 Sm4 123.0(2) 2_465 4_454 ?
Ru2 O10 Sm3 96.6(2) 1_554 1_554 ?
Ru2 O10 Sm5 137.8(3) 1_554 . ?
Sm3 O10 Sm5 100.5(2) 1_554 . ?
Ru2 O10 Sm1 118.1(3) 1_554 3 ?
Sm3 O10 Sm1 98.37(19) 1_554 3 ?
Sm5 O10 Sm1 97.26(19) . 3 ?
Sm3 O11 Sm4 110.1(4) . . ?
Sm3 O11 Sm2 110.2(3) . 4 ?
Sm4 O11 Sm2 108.5(2) . 4 ?
Sm3 O11 Sm1 116.4(3) . 4 ?
Sm4 O11 Sm1 106.3(3) . 4 ?
Sm2 O11 Sm1 105.0(4) 4 4 ?
Sm4 O12 Sm2 120.9(3) . 1_556 ?
Sm4 O12 Sm3 108.7(4) . 3_546 ?
Sm2 O12 Sm3 107.8(3) 1_556 3_546 ?
Sm4 O12 Sm1 105.6(3) . . ?
Sm2 O12 Sm1 107.0(4) 1_556 . ?
Sm3 O12 Sm1 105.8(2) 3_546 . ?
Sm6 O13 Sm5 110.4(4) . 3_545 ?
Sm6 O13 Sm2 119.1(3) . . ?
Sm5 O13 Sm2 108.0(3) 3_545 . ?
Sm6 O13 Sm1 106.1(2) . . ?
Sm5 O13 Sm1 108.2(3) 3_545 . ?
Sm2 O13 Sm1 104.4(3) . . ?
Sm5 O14 Sm6 111.0(4) . . ?
Sm5 O14 Sm1 120.0(3) . 4_554 ?
Sm6 O14 Sm1 107.7(3) . 4_554 ?
Sm5 O14 Sm2 105.3(2) . 4 ?
Sm6 O14 Sm2 108.3(2) . 4 ?
Sm1 O14 Sm2 103.8(3) 4_554 4 ?

loop_
_geom_bond_atom_site_label_1
_geom_bond_atom_site_label_2
_geom_bond_distance
_geom_bond_site_symmetry_2
_geom_bond_publ_flag
Sm1 O14 2.340(7) 4_455 ?
Sm1 O12 2.344(6) . ?
Sm1 O11 2.349(7) 4_454 ?
Sm1 O13 2.383(6) . ?
Sm1 O10 2.506(5) 3_545 ?
Sm1 O3 2.522(5) . ?
Sm1 O4 2.560(6) . ?
Sm1 Ru1 3.4981(8) . ?
Sm1 Sm4 3.6667(11) . ?
Sm1 Sm6 3.6950(10) . ?
Sm1 Sm6 3.7090(12) 4_455 ?
Sm1 Sm3 3.7109(9) 3_546 ?
Sm2 O12 2.296(7) 1_554 ?
Sm2 O13 2.324(7) . ?
Sm2 O11 2.338(7) 4_454 ?
Sm2 O14 2.400(7) 4_454 ?
Sm2 O8 2.521(5) . ?
Sm2 O5 2.526(6) 3_545 ?
Sm2 O6 2.599(6) 3_545 ?
Sm2 Ru1 3.5065(7) 3_545 ?
Sm2 Sm5 3.6945(12) 3_545 ?
Sm2 Sm5 3.6970(10) 4_454 ?
Sm2 Sm3 3.7214(10) 3_545 ?
Sm3 O11 2.269(9) . ?
Sm3 O12 2.309(8) 3_556 ?
Sm3 O9 2.344(5) 2_566 ?
Sm3 O10 2.397(5) 1_556 ?
Sm3 O6 2.416(5) . ?
Sm3 O5 2.504(6) 2_566 ?
Sm3 O2 2.522(10) . ?
Sm3 O7 2.930(6) 1_556 ?
Sm3 Ru2 3.2782(17) . ?
Sm3 Ru1 3.3848(16) . ?
Sm3 Sm1 3.7109(9) 3_556 ?
Sm3 Sm4 3.7119(9) 3_556 ?
Sm4 O12 2.259(9) . ?
Sm4 O11 2.304(8) . ?
Sm4 O3 2.388(5) . ?
Sm4 O4 2.406(5) 4 ?
Sm4 O8 2.428(5) 4 ?
Sm4 O7 2.443(5) 1_556 ?
Sm4 O1 2.613(10) 4 ?
Sm4 O9 2.885(6) 4 ?
Sm4 Ru2 3.2829(17) 4_554 ?
Sm4 Ru1 3.3475(17) 4 ?
Sm4 Sm3 3.7119(9) 3_546 ?
Sm5 O13 2.240(8) 3 ?
Sm5 O14 2.249(8) . ?
Sm5 O9 2.384(5) 2_565 ?
Sm5 O6 2.389(6) . ?
Sm5 O5 2.421(5) 2_566 ?
Sm5 O10 2.487(6) . ?
Sm5 O2 2.543(10) 2_566 ?
Sm5 Ru2 3.3783(17) 2_566 ?
Sm5 Ru1 3.3789(17) 2_566 ?
Sm5 Sm6 3.6797(9) 3 ?
Sm5 Sm2 3.6945(12) 3 ?
Sm5 Sm2 3.6970(10) 4 ?
Sm6 O13 2.240(8) . ?
Sm6 O14 2.253(8) . ?
Sm6 O7 2.389(5) . ?
Sm6 O4 2.394(6) 4_554 ?
Sm6 O3 2.411(5) . ?
Sm6 O1 2.458(10) . ?
Sm6 O8 2.467(6) 4 ?
Sm6 Ru2 3.3755(18) 1_554 ?
Sm6 Ru1 3.3852(18) . ?
Sm6 Sm5 3.6797(9) 3_545 ?
Sm6 Sm1 3.7090(12) 4_554 ?
Ru1 O4 1.933(6) . ?
Ru1 O5 1.941(6) . ?
Ru1 O6 1.947(6) . ?
Ru1 O1 1.954(4) . ?
Ru1 O2 1.957(4) . ?
Ru1 O3 1.964(5) . ?
Ru1 Sm4 3.3475(17) 4_454 ?
Ru1 Sm5 3.3789(17) 2_466 ?
Ru1 Sm2 3.5065(7) 3 ?
Ru2 O7 1.900(6) 1_556 ?
Ru2 O9 1.939(6) 1_556 ?
Ru2 O8 1.949(6) 1_556 ?
Ru2 O1 1.953(4) 1_556 ?
Ru2 O2 1.959(4) . ?
Ru2 O10 1.979(6) 1_556 ?
Ru2 Sm4 3.2829(17) 4_455 ?
Ru2 Sm6 3.3755(18) 1_556 ?
Ru2 Sm5 3.3783(17) 2_466 ?
O1 Ru2 1.953(4) 1_554 ?
O1 Sm4 2.613(10) 4_454 ?
O2 Sm5 2.543(10) 2_466 ?
O4 Sm6 2.394(6) 4_455 ?
O4 Sm4 2.406(5) 4_454 ?
O5 Sm5 2.421(5) 2_466 ?
O5 Sm3 2.504(5) 2_466 ?
O5 Sm2 2.526(6) 3 ?
O6 Sm2 2.599(6) 3 ?
O7 Ru2 1.900(6) 1_554 ?
O7 Sm4 2.443(5) 1_554 ?
O7 Sm3 2.930(6) 1_554 ?
O8 Ru2 1.949(6) 1_554 ?
O8 Sm4 2.428(5) 4_454 ?
O8 Sm6 2.467(6) 4_454 ?
O9 Ru2 1.939(6) 1_554 ?
O9 Sm3 2.344(5) 2_466 ?
O9 Sm5 2.384(5) 2_465 ?
O9 Sm4 2.885(6) 4_454 ?
O10 Ru2 1.979(6) 1_554 ?
O10 Sm3 2.397(5) 1_554 ?
O10 Sm1 2.506(5) 3 ?
O11 Sm2 2.338(7) 4 ?
O11 Sm1 2.349(7) 4 ?
O12 Sm2 2.296(7) 1_556 ?
O12 Sm3 2.309(8) 3_546 ?
O13 Sm5 2.240(8) 3_545 ?
O14 Sm1 2.340(7) 4_554 ?
O14 Sm2 2.400(7) 4 ?
